data_2237746
loop_
_publ_author_name
'Chen, Qi-Yu'
'Ke, Wen-Dong'
'Kong, Lin'

_publ_section_title
;
 Ethyl (<i>E</i>)-2-cyano-3-(4-methylphenyl)acrylate: a second monoclinic
 polymorph
;
_journal_coeditor_code AA2081
_journal_issue 5
_journal_name_full 'Acta Crystallographica Section E'
_journal_page_first o748
_journal_paper_doi 10.1107/S1600536813009550
_journal_volume 69
_journal_year 2013
_chemical_formula_iupac 'C13 H13 N O2'
_chemical_formula_moiety 'C13 H13 N O2'
_chemical_formula_sum 'C13 H13 N O2'
_chemical_formula_weight 215.24
_chemical_name_systematic
;
Ethyl (<i>E</i>)-2-cyano-3-(4-methylphenyl)acrylate
;
_space_group_IT_number 14
_symmetry_cell_setting monoclinic
_symmetry_space_group_name_Hall '-P 2ybc'
_symmetry_space_group_name_H-M 'P 1 21/c 1'
_atom_sites_solution_hydrogens geom
_atom_sites_solution_primary direct
_atom_sites_solution_secondary difmap
_audit_creation_method SHELXL-97
_cell_angle_alpha 90.00
_cell_angle_beta 93.8021(10)
_cell_angle_gamma 90.00
_cell_formula_units_Z 4
_cell_length_a 4.7616(4)
_cell_length_b 17.7989(15)
_cell_length_c 14.2841(12)
_cell_measurement_reflns_used 3950
_cell_measurement_temperature 298(2)
_cell_measurement_theta_max 25.49
_cell_measurement_theta_min 2.29
_cell_volume 1207.93(18)
_computing_cell_refinement 'SAINT (Bruker, 2002)'
_computing_data_collection 'APEX2 (Bruker, 2002)'
_computing_data_reduction 'SAINT (Bruker, 2002)'
_computing_molecular_graphics 'SHELXTL (Sheldrick, 2008)'
_computing_publication_material 'SHELXTL (Sheldrick, 2008)'
_computing_structure_refinement 'SHELXL97 (Sheldrick, 2008)'
_computing_structure_solution 'SHELXS97 (Sheldrick, 2008)'
_diffrn_ambient_temperature 298(2)
_diffrn_measured_fraction_theta_full 0.999
_diffrn_measured_fraction_theta_max 0.999
_diffrn_measurement_device_type 'Bruker APEXII CCD'
_diffrn_measurement_method '\f and \w scans'
_diffrn_radiation_monochromator graphite
_diffrn_radiation_source 'fine-focus sealed tube'
_diffrn_radiation_type MoK\a
_diffrn_radiation_wavelength 0.71073
_diffrn_reflns_av_R_equivalents 0.0202
_diffrn_reflns_av_sigmaI/netI 0.0153
_diffrn_reflns_limit_h_max 5
_diffrn_reflns_limit_h_min -5
_diffrn_reflns_limit_k_max 19
_diffrn_reflns_limit_k_min -21
_diffrn_reflns_limit_l_max 16
_diffrn_reflns_limit_l_min -16
_diffrn_reflns_number 8359
_diffrn_reflns_theta_full 24.99
_diffrn_reflns_theta_max 24.99
_diffrn_reflns_theta_min 1.83
_exptl_absorpt_coefficient_mu 0.080
_exptl_absorpt_correction_T_max 0.9841
_exptl_absorpt_correction_T_min 0.9841
_exptl_absorpt_correction_type multi-scan
_exptl_absorpt_process_details 'phi and omega scans'
_exptl_crystal_colour white
_exptl_crystal_density_diffrn 1.184
_exptl_crystal_density_method 'not measured'
_exptl_crystal_description needle
_exptl_crystal_F_000 456
_exptl_crystal_size_max 0.20
_exptl_crystal_size_mid 0.20
_exptl_crystal_size_min 0.20
_refine_diff_density_max 0.194
_refine_diff_density_min -0.208
_refine_ls_extinction_coef 0.043(10)
_refine_ls_extinction_expression Fc^*^=kFc[1+0.001xFc^2^\l^3^/sin(2\q)]^-1/4^
_refine_ls_extinction_method 'SHELXL97 (Sheldrick, 2008)'
_refine_ls_goodness_of_fit_ref 1.109
_refine_ls_hydrogen_treatment constr
_refine_ls_matrix_type full
_refine_ls_number_parameters 168
_refine_ls_number_reflns 2117
_refine_ls_number_restraints 0
_refine_ls_restrained_S_all 1.246
_refine_ls_R_factor_all 0.0677
_refine_ls_R_factor_gt 0.0546
_refine_ls_shift/su_max 0.000
_refine_ls_shift/su_mean 0.000
_refine_ls_structure_factor_coef Fsqd
_refine_ls_weighting_details 'calc w=1/[\s^2^(Fo^2^)+(0.1011P)^2^+0.1786P] where P=(Fo^2^+2Fc^2^)/3'
_refine_ls_weighting_scheme calc
_refine_ls_wR_factor_gt 0.1711
_refine_ls_wR_factor_ref 0.1920
_reflns_number_gt 1617
_reflns_number_total 2117
_reflns_threshold_expression I>2sigma(I)
_cod_data_source_file aa2081.cif
_cod_data_source_block I
_cod_original_sg_symbol_H-M 'P 21/c'
_cod_database_code 2237746
_cod_database_fobs_code 2237746

loop_
_symmetry_equiv_pos_as_xyz
'x, y, z'
'-x, y+1/2, -z+1/2'
'-x, -y, -z'
'x, -y-1/2, z-1/2'

loop_
_atom_site_type_symbol
_atom_site_label
_atom_site_fract_x
_atom_site_fract_y
_atom_site_fract_z
_atom_site_U_iso_or_equiv
_atom_site_adp_type
_atom_site_calc_flag
_atom_site_refinement_flags
_atom_site_occupancy
_atom_site_symmetry_multiplicity
_atom_site_disorder_assembly
_atom_site_disorder_group
C C1 0.2687(8) -0.0915(2) 0.4400(2) 0.1201(10) Uani d U 1 1 . .
H H1A 0.1208 -0.1263 0.4219 0.180 Uiso calc R 1 1 . .
H H1B 0.2004 -0.0549 0.4823 0.180 Uiso calc R 1 1 . .
H H1C 0.4242 -0.1182 0.4705 0.180 Uiso calc R 1 1 . .
C C2 0.3650(6) -0.05220(16) 0.35330(19) 0.0954(8) Uani d U 1 1 . .
C C3 0.2589(7) 0.01687(16) 0.3251(2) 0.1062(9) Uani d . 1 1 . .
H H3 0.1250 0.0398 0.3601 0.127 Uiso calc R 1 1 . .
C C4 0.3451(6) 0.05290(14) 0.24691(19) 0.0924(8) Uani d . 1 1 . .
H H4 0.2715 0.0999 0.2307 0.111 Uiso calc R 1 1 . .
C C5 0.5404(5) 0.02009(12) 0.19193(16) 0.0740(6) Uani d . 1 1 . .
C C6 0.6416(6) -0.05037(14) 0.21981(19) 0.0953(8) Uani d . 1 1 . .
H H6 0.7713 -0.0744 0.1842 0.114 Uiso calc R 1 1 . .
C C7 0.5541(7) -0.08526(15) 0.2988(2) 0.1009(9) Uani d . 1 1 . .
H H7 0.6256 -0.1324 0.3153 0.121 Uiso calc R 1 1 . .
C C9 0.6075(5) 0.11983(12) 0.06603(15) 0.0713(6) Uani d . 1 1 . .
C C10 0.4199(5) 0.17670(12) 0.09614(16) 0.0777(7) Uani d . 1 1 . .
C C11 0.7662(5) 0.13621(14) -0.01789(17) 0.0829(7) Uani d . 1 1 A .
C C12 0.741(3) 0.2242(6) -0.1547(6) 0.109(3) Uani d PDU 0.385(10) 1 A 1
H H12A 0.5727 0.2456 -0.1863 0.131 Uiso calc PR 0.385(10) 1 A 1
H H12B 0.8083 0.1828 -0.1912 0.131 Uiso calc PR 0.385(10) 1 A 1
C C13 0.965(3) 0.2823(9) -0.1321(9) 0.136(4) Uani d PDU 0.385(10) 1 A 1
H H13A 0.8843 0.3244 -0.1017 0.204 Uiso calc PR 0.385(10) 1 A 1
H H13B 1.0425 0.2987 -0.1890 0.204 Uiso calc PR 0.385(10) 1 A 1
H H13C 1.1117 0.2608 -0.0911 0.204 Uiso calc PR 0.385(10) 1 A 1
C C15 0.6509(5) 0.05304(12) 0.10882(16) 0.0755(6) Uani d . 1 1 . .
H H15 0.7755 0.0220 0.0796 0.091 Uiso calc R 1 1 . .
C C12' 0.8890(16) 0.2220(4) -0.1310(5) 0.0961(19) Uani d PDU 0.615(10) 1 A 2
H H12C 1.0818 0.2271 -0.1053 0.115 Uiso calc PR 0.615(10) 1 A 2
H H12D 0.8819 0.1840 -0.1797 0.115 Uiso calc PR 0.615(10) 1 A 2
C C13' 0.780(2) 0.2953(3) -0.1689(5) 0.119(2) Uani d PDU 0.615(10) 1 A 2
H H13D 0.5833 0.2904 -0.1879 0.178 Uiso calc PR 0.615(10) 1 A 2
H H13E 0.8814 0.3094 -0.2220 0.178 Uiso calc PR 0.615(10) 1 A 2
H H13F 0.8040 0.3331 -0.1212 0.178 Uiso calc PR 0.615(10) 1 A 2
N N1 0.2704(6) 0.22244(13) 0.11968(17) 0.1036(8) Uani d . 1 1 . .
O O1 0.9398(5) 0.09507(11) -0.04727(14) 0.1101(7) Uani d . 1 1 . .
O O2 0.6971(4) 0.20214(10) -0.05566(13) 0.1045(7) Uani d DU 1 1 . .

loop_
_atom_site_aniso_label
_atom_site_aniso_U_11
_atom_site_aniso_U_22
_atom_site_aniso_U_33
_atom_site_aniso_U_12
_atom_site_aniso_U_13
_atom_site_aniso_U_23
C1 0.1351(17) 0.1184(17) 0.1087(15) -0.0055(14) 0.0237(13) 0.0261(13)
C2 0.1080(15) 0.0895(14) 0.0898(13) -0.0069(12) 0.0141(12) 0.0126(11)
C3 0.123(2) 0.094(2) 0.108(2) 0.0117(16) 0.0474(17) 0.0159(15)
C4 0.1092(18) 0.0723(15) 0.0990(17) 0.0114(13) 0.0320(14) 0.0128(13)
C5 0.0863(14) 0.0615(12) 0.0751(13) -0.0038(10) 0.0114(11) 0.0015(10)
C6 0.120(2) 0.0713(15) 0.0974(18) 0.0148(13) 0.0271(15) 0.0122(13)
C7 0.131(2) 0.0749(16) 0.0985(18) 0.0101(14) 0.0183(16) 0.0203(14)
C9 0.0841(13) 0.0612(12) 0.0695(12) -0.0036(10) 0.0120(10) -0.0005(9)
C10 0.0975(15) 0.0600(12) 0.0769(14) -0.0010(11) 0.0151(11) 0.0059(10)
C11 0.1033(17) 0.0688(14) 0.0783(14) 0.0001(12) 0.0191(12) 0.0043(11)
C12 0.134(8) 0.096(6) 0.099(6) 0.016(6) 0.017(5) 0.014(4)
C13 0.137(8) 0.144(10) 0.132(8) -0.025(8) 0.044(7) -0.004(7)
C15 0.0883(14) 0.0631(13) 0.0762(13) 0.0012(10) 0.0137(11) -0.0020(10)
C12' 0.104(4) 0.097(4) 0.090(4) 0.011(4) 0.031(3) 0.026(3)
C13' 0.151(6) 0.101(4) 0.109(4) 0.011(4) 0.042(4) 0.037(3)
N1 0.1314(19) 0.0732(14) 0.1099(17) 0.0159(12) 0.0344(14) 0.0056(12)
O1 0.1454(17) 0.0902(13) 0.1006(13) 0.0211(11) 0.0524(12) 0.0065(10)
O2 0.1456(16) 0.0791(12) 0.0937(13) 0.0125(10) 0.0435(11) 0.0220(9)

loop_
_atom_type_symbol
_atom_type_description
_atom_type_scat_dispersion_real
_atom_type_scat_dispersion_imag
_atom_type_scat_source
C C 0.0033 0.0016 'International Tables Vol C Tables 4.2.6.8 and 6.1.1.4'
H H 0.0000 0.0000 'International Tables Vol C Tables 4.2.6.8 and 6.1.1.4'
N N 0.0061 0.0033 'International Tables Vol C Tables 4.2.6.8 and 6.1.1.4'
O O 0.0106 0.0060 'International Tables Vol C Tables 4.2.6.8 and 6.1.1.4'

loop_
_geom_angle_atom_site_label_1
_geom_angle_atom_site_label_2
_geom_angle_atom_site_label_3
_geom_angle
C2 C1 H1A 109.5
C2 C1 H1B 109.5
H1A C1 H1B 109.5
C2 C1 H1C 109.5
H1A C1 H1C 109.5
H1B C1 H1C 109.5
C7 C2 C3 117.4(2)
C7 C2 C1 120.9(3)
C3 C2 C1 121.6(3)
C4 C3 C2 122.0(3)
C4 C3 H3 119.0
C2 C3 H3 119.0
C3 C4 C5 120.8(2)
C3 C4 H4 119.6
C5 C4 H4 119.6
C4 C5 C6 116.7(2)
C4 C5 C15 125.9(2)
C6 C5 C15 117.4(2)
C7 C6 C5 121.5(2)
C7 C6 H6 119.2
C5 C6 H6 119.2
C2 C7 C6 121.4(3)
C2 C7 H7 119.3
C6 C7 H7 119.3
C15 C9 C10 124.5(2)
C15 C9 C11 117.9(2)
C10 C9 C11 117.57(19)
N1 C10 C9 179.5(3)
O1 C11 O2 123.8(2)
O1 C11 C9 124.1(2)
O2 C11 C9 112.1(2)
O2 C12 C13 96.8(8)
O2 C12 H12A 112.4
C13 C12 H12A 112.4
O2 C12 H12B 112.4
C13 C12 H12B 112.4
H12A C12 H12B 110.0
C9 C15 C5 132.4(2)
C9 C15 H15 113.8
C5 C15 H15 113.8
C13' C12' O2 104.6(4)
C13' C12' H12C 110.8
O2 C12' H12C 110.8
C13' C12' H12D 110.8
O2 C12' H12D 110.8
H12C C12' H12D 108.9
C12' C13' H13D 109.5
C12' C13' H13E 109.5
H13D C13' H13E 109.5
C12' C13' H13F 109.5
H13D C13' H13F 109.5
H13E C13' H13F 109.5
C11 O2 C12 124.9(6)
C11 O2 C12' 110.8(3)

loop_
_geom_bond_atom_site_label_1
_geom_bond_atom_site_label_2
_geom_bond_distance
C1 C2 1.519(4)
C1 H1A 0.9600
C1 H1B 0.9600
C1 H1C 0.9600
C2 C7 1.363(4)
C2 C3 1.379(4)
C3 C4 1.374(4)
C3 H3 0.9300
C4 C5 1.385(3)
C4 H4 0.9300
C5 C6 1.392(3)
C5 C15 1.453(3)
C6 C7 1.376(4)
C6 H6 0.9300
C7 H7 0.9300
C9 C15 1.346(3)
C9 C10 1.435(3)
C9 C11 1.488(3)
C10 N1 1.147(3)
C11 O1 1.201(3)
C11 O2 1.324(3)
C12 O2 1.496(8)
C12 C13 1.507(6)
C12 H12A 0.9700
C12 H12B 0.9700
C13 H13A 0.9600
C13 H13B 0.9600
C13 H13C 0.9600
C15 H15 0.9300
C12' C13' 1.492(5)
C12' O2 1.500(5)
C12' H12C 0.9700
C12' H12D 0.9700
C13' H13D 0.9600
C13' H13E 0.9600
C13' H13F 0.9600

loop_
_geom_torsion_atom_site_label_1
_geom_torsion_atom_site_label_2
_geom_torsion_atom_site_label_3
_geom_torsion_atom_site_label_4
_geom_torsion
C7 C2 C3 C4 -2.1(5)
C1 C2 C3 C4 179.9(3)
C2 C3 C4 C5 1.2(5)
C3 C4 C5 C6 0.2(4)
C3 C4 C5 C15 -178.9(3)
C4 C5 C6 C7 -0.7(4)
C15 C5 C6 C7 178.5(2)
C3 C2 C7 C6 1.6(5)
C1 C2 C7 C6 179.6(3)
C5 C6 C7 C2 -0.2(5)
C15 C9 C11 O1 -3.5(4)
C10 C9 C11 O1 176.0(2)
C15 C9 C11 O2 177.5(2)
C10 C9 C11 O2 -2.9(3)
C10 C9 C15 C5 -1.5(4)
C11 C9 C15 C5 178.0(2)
C4 C5 C15 C9 2.2(4)
C6 C5 C15 C9 -177.0(2)
O1 C11 O2 C12 22.4(7)
C9 C11 O2 C12 -158.7(6)
O1 C11 O2 C12' -7.2(5)
C9 C11 O2 C12' 171.8(4)
C13 C12 O2 C11 -111.6(10)
C13 C12 O2 C12' -42.2(9)
C13' C12' O2 C11 177.9(7)
C13' C12' O2 C12 53.2(10)
